data_1564388
loop_
_publ_author_name
'Pham, Quoc Hoang'
'Tague, Andrew James'
'Richardson, Christopher'
'Hyland, Christopher James Timothy'
'Pyne, Stephen G.'

_publ_section_title
;
 The Pd-catalysed asymmetric allylic alkylation reactions of sulfamidate
 imines
;
_journal_name_full 'Chemical Science'
_journal_paper_doi 10.1039/D1SC03268B
_journal_year 2021
_chemical_absolute_configuration ad
_chemical_formula_moiety 'C29 H23 N O3 S, C4 H8 O'
_chemical_formula_sum 'C33 H31 N O4 S'
_chemical_formula_weight 537.65
_chemical_name_common (S,S)-3fa
_chemical_name_systematic (E)-5-(1,3-diphenylallyl)-4,5-diphenyl-5H-1,2,3-oxathiazole-2,2-dioxide
_space_group_crystal_system monoclinic
_space_group_IT_number 4
_space_group_name_Hall 'P 2yb'
_space_group_name_H-M_alt 'P 1 21 1'
_atom_sites_solution_hydrogens geom
_audit_creation_date 2021-06-03
_audit_creation_method
;
Olex2 1.2
(compiled 2018.05.29 svn.r3508 for OlexSys, GUI svn.r5506)
;
_audit_update_record
;
2021-06-03 deposited with the CCDC.	2021-08-17 downloaded from the CCDC.
;
_cell_angle_alpha 90
_cell_angle_beta 107.229(2)
_cell_angle_gamma 90
_cell_formula_units_Z 2
_cell_length_a 9.0008(2)
_cell_length_b 15.0151(3)
_cell_length_c 10.6877(2)
_cell_measurement_reflns_used 16352
_cell_measurement_temperature 149.99(10)
_cell_measurement_theta_max 29.8380
_cell_measurement_theta_min 1.9990
_cell_volume 1379.61(5)
_computing_cell_refinement 'CrysAlisPro 1.171.40.59a (Rigaku OD, 2019)'
_computing_data_collection 'CrysAlisPro 1.171.40.59a (Rigaku OD, 2019)'
_computing_data_reduction 'CrysAlisPro 1.171.40.59a (Rigaku OD, 2019)'
_computing_molecular_graphics 'Olex2 (Dolomanov et al., 2009)'
_computing_publication_material 'Olex2 (Dolomanov et al., 2009)'
_computing_structure_refinement 'ShelXL (Sheldrick, 2015)'
_computing_structure_solution 'ShelXT (Sheldrick, 2015)'
_diffrn_ambient_environment N~2~
_diffrn_ambient_temperature 149.99(10)
_diffrn_detector 'Hybrid Pixel Array Detector HyPix Bantam 3000'
_diffrn_detector_area_resol_mean 10.0000
_diffrn_measured_fraction_theta_full 0.998
_diffrn_measured_fraction_theta_max 0.993
_diffrn_measurement_details
;
List of Runs (angles in degrees, time in seconds):

  # Type    Start    End  Width  t~exp~   \w     \q     \k     \f   Frames
#--------------------------------------------------------------------------
  1  \w    -74.00 110.00   0.50    5.00    --   20.00  54.00   6.78  368
  2  \w    -74.00 110.00   0.50    5.00    --   20.00  54.00  55.34  368
  3  \w    -74.00 110.00   0.50    5.00    --   20.00  54.00 112.35  368
  4  \w    -74.00 110.00   0.50    5.00    --   20.00  54.00 -30.00  368
  5  \w    -74.00 110.00   0.50    5.00    --   20.00  54.00  30.00  368
  6  \w    -74.00 110.00   0.50    5.00    --   20.00  54.00 -38.15  368
  7  \w    -74.00 110.00   0.50    5.00    --   20.00  54.00  90.00  368
  8  \w    -74.00 110.00   0.50    5.00    --   20.00  54.00  44.73  368
  9  \w    -74.00 110.00   0.50    5.00    --   20.00  54.00  60.00  368
 10  \w    -74.00  63.50   0.50    5.00    --   20.00  54.00  60.00  275
 11  \w    -74.00 110.00   0.50    5.00    --   20.00  54.00 120.00  368
;
_diffrn_measurement_device 'two-circle diffractometer'
_diffrn_measurement_device_type 'XtaLAB Mini II'
_diffrn_measurement_method '\w scans'
_diffrn_orient_matrix_type 'CrysAlisPro convention (1999,Acta A55,543-557)'
_diffrn_orient_matrix_UB_11 0.0612034000
_diffrn_orient_matrix_UB_12 0.0295361000
_diffrn_orient_matrix_UB_13 0.0313178000
_diffrn_orient_matrix_UB_21 0.0437155000
_diffrn_orient_matrix_UB_22 -0.0362722000
_diffrn_orient_matrix_UB_23 0.0347741000
_diffrn_orient_matrix_UB_31 0.0338881000
_diffrn_orient_matrix_UB_32 -0.0066214000
_diffrn_orient_matrix_UB_33 -0.0513605000
_diffrn_radiation_monochromator graphite
_diffrn_radiation_probe x-ray
_diffrn_radiation_type MoK\a
_diffrn_radiation_wavelength 0.71073
_diffrn_reflns_av_R_equivalents 0.0284
_diffrn_reflns_av_unetI/netI 0.0241
_diffrn_reflns_Laue_measured_fraction_full 0.998
_diffrn_reflns_Laue_measured_fraction_max 0.993
_diffrn_reflns_limit_h_max 12
_diffrn_reflns_limit_h_min -12
_diffrn_reflns_limit_k_max 20
_diffrn_reflns_limit_k_min -20
_diffrn_reflns_limit_l_max 14
_diffrn_reflns_limit_l_min -14
_diffrn_reflns_number 44315
_diffrn_reflns_point_group_measured_fraction_full 0.998
_diffrn_reflns_point_group_measured_fraction_max 0.991
_diffrn_reflns_theta_full 25.242
_diffrn_reflns_theta_max 29.125
_diffrn_reflns_theta_min 1.995
_diffrn_source 'fine-focus sealed X-ray tube'
_diffrn_source_type 'Rigaku (Mo) X-ray Source'
_exptl_absorpt_coefficient_mu 0.157
_exptl_absorpt_correction_T_max 1.00000
_exptl_absorpt_correction_T_min 0.87085
_exptl_absorpt_correction_type multi-scan
_exptl_absorpt_process_details
;
CrysAlisPro 1.171.40.59a (Rigaku Oxford Diffraction, 2019)
Empirical absorption correction using spherical harmonics,
 implemented in SCALE3 ABSPACK scaling algorithm.
;
_exptl_crystal_colour colourless
_exptl_crystal_colour_primary colourless
_exptl_crystal_density_diffrn 1.294
_exptl_crystal_description irregular
_exptl_crystal_F_000 568
_exptl_crystal_recrystallization_method 'Hexane layered on THF'
_exptl_crystal_size_max 0.44
_exptl_crystal_size_mid 0.38
_exptl_crystal_size_min 0.31
_refine_diff_density_max 0.235
_refine_diff_density_min -0.276
_refine_diff_density_rms 0.038
_refine_ls_abs_structure_details
;
 Flack x determined using 2800 quotients [(I+)-(I-)]/[(I+)+(I-)]
 (Parsons, Flack and Wagner, Acta Cryst. B69 (2013) 249-259).
;
_refine_ls_abs_structure_Flack 0.007(18)
_refine_ls_extinction_method none
_refine_ls_goodness_of_fit_ref 1.059
_refine_ls_hydrogen_treatment constr
_refine_ls_matrix_type full
_refine_ls_number_parameters 352
_refine_ls_number_reflns 7355
_refine_ls_number_restraints 1
_refine_ls_restrained_S_all 1.059
_refine_ls_R_factor_all 0.0470
_refine_ls_R_factor_gt 0.0389
_refine_ls_shift/su_max 0.000
_refine_ls_shift/su_mean 0.000
_refine_ls_structure_factor_coef Fsqd
_refine_ls_weighting_details 'w=1/[\s^2^(Fo^2^)+(0.0513P)^2^+0.2076P] where P=(Fo^2^+2Fc^2^)/3'
_refine_ls_weighting_scheme calc
_refine_ls_wR_factor_gt 0.0943
_refine_ls_wR_factor_ref 0.0990
_reflns_Friedel_coverage 0.926
_reflns_Friedel_fraction_full 0.998
_reflns_Friedel_fraction_max 0.989
_reflns_number_gt 6459
_reflns_number_total 7355
_reflns_threshold_expression 'I > 2\s(I)'
_cod_data_source_file d1sc03268b2.cif
_cod_data_source_block (SS)-3fa_exp_289_hp
_cod_original_cell_volume 1379.60(5)
_cod_database_code 1564388
_shelx_shelxl_version_number 2017/1
_chemical_oxdiff_formula C29H23N1O3S1
_chemical_oxdiff_usercomment 'E70_C-allyated Major'
_shelx_space_group_comment
;
The symmetry employed for this shelxl refinement is uniquely defined
by the following loop, which should always be used as a source of
symmetry information in preference to the above space-group names.
They are only intended as comments.
;
_shelx_estimated_absorpt_t_max 0.953
_shelx_estimated_absorpt_t_min 0.934
_diffrn_oxdiff_digest_frames
;
01a974c3bbd28b299f272504c698ec8537039554902
;
_reflns_odcompleteness_completeness 99.25
_reflns_odcompleteness_iscentric 1
_reflns_odcompleteness_theta 29.07
_olex2_refinement_description
;
1. Fixed Uiso
 At 1.2 times of:
  All C(H) groups, All C(H,H) groups
2.a Ternary CH refined with riding coordinates:
 C13(H13)
2.b Secondary CH2 refined with riding coordinates:
 C2T(H2TA,H2TB), C3T(H3TA,H3TB), C4T(H4TA,H4TB), C5T(H5TA,H5TB)
2.c Aromatic/amide H refined with riding coordinates:
 C2(H2), C3(H3), C4(H4), C5(H5), C6(H6), C8(H8), C9(H9), C10(H10), C11(H11),
 C12(H12), C15(H15), C16(H16), C17(H17), C18(H18), C19(H19), C20(H20), C21(H21),
  C23(H23), C24(H24), C25(H25), C26(H26), C27(H27)
;
_olex2_exptl_crystal_mounting_method 'MiTeGen mount + N-Paratone'
_olex2_submission_special_instructions 'No special instructions were received'
_oxdiff_exptl_absorpt_empirical_details
;
Empirical correction (ABSPACK) includes:
- Absorption correction using spherical harmonics
- Frame scaling
;
_oxdiff_exptl_absorpt_empirical_full_max 1.085
_oxdiff_exptl_absorpt_empirical_full_min 0.909

loop_
_space_group_symop_operation_xyz
'x, y, z'
'-x, y+1/2, -z'

loop_
_atom_site_label
_atom_site_type_symbol
_atom_site_fract_x
_atom_site_fract_y
_atom_site_fract_z
_atom_site_U_iso_or_equiv
_atom_site_adp_type
_atom_site_occupancy
_atom_site_site_symmetry_order
_atom_site_calc_flag
_atom_site_refinement_flags_posn
_atom_site_refinement_flags_adp
_atom_site_refinement_flags_occupancy
_atom_site_disorder_assembly
_atom_site_disorder_group
S2OX S 0.71470(7) 0.38159(4) 0.53075(5) 0.03589(14) Uani 1 1 d . . . . .
O1OX O 0.68767(18) 0.34690(11) 0.38470(14) 0.0293(3) Uani 1 1 d . . . . .
O2 O 0.7134(3) 0.30713(15) 0.61273(17) 0.0524(5) Uani 1 1 d . . . . .
O3 O 0.8449(2) 0.43990(15) 0.56608(18) 0.0494(5) Uani 1 1 d . . . . .
N3OX N 0.5537(2) 0.43958(14) 0.50540(19) 0.0336(4) Uani 1 1 d . . . . .
C1 C 0.3320(3) 0.49074(16) 0.3386(2) 0.0314(5) Uani 1 1 d . . . . .
C2 C 0.3088(3) 0.55756(18) 0.4225(3) 0.0407(6) Uani 1 1 d . . . . .
H2 H 0.383632 0.566296 0.505380 0.049 Uiso 1 1 calc R . . . .
C3 C 0.2219(3) 0.4785(2) 0.2175(3) 0.0451(6) Uani 1 1 d . . . . .
H3 H 0.236882 0.433871 0.159461 0.054 Uiso 1 1 calc R . . . .
C4 C 0.1783(3) 0.61057(19) 0.3857(3) 0.0478(7) Uani 1 1 d . . . . .
H4 H 0.163176 0.655693 0.443014 0.057 Uiso 1 1 calc R . . . .
C4OX C 0.4750(3) 0.43811(15) 0.3837(2) 0.0283(4) Uani 1 1 d . . . . .
C5 C 0.0902(4) 0.5317(3) 0.1818(3) 0.0571(8) Uani 1 1 d . . . . .
H5 H 0.013817 0.522581 0.099864 0.069 Uiso 1 1 calc R . . . .
C5OX C 0.5458(2) 0.38281(16) 0.29308(17) 0.0249(4) Uani 1 1 d . . . . .
C6 C 0.0696(3) 0.5980(2) 0.2653(3) 0.0519(7) Uani 1 1 d . . . . .
H6 H -0.019904 0.635048 0.239430 0.062 Uiso 1 1 calc R . . . .
C7 C 0.4447(2) 0.30299(16) 0.2338(2) 0.0293(4) Uani 1 1 d . . . . .
C8 C 0.4157(3) 0.23859(17) 0.3176(3) 0.0377(5) Uani 1 1 d . . . . .
H8 H 0.458439 0.245440 0.409617 0.045 Uiso 1 1 calc R . . . .
C9 C 0.3794(3) 0.29269(19) 0.0989(2) 0.0362(5) Uani 1 1 d . . . . .
H9 H 0.396156 0.336619 0.040528 0.043 Uiso 1 1 calc R . . . .
C10 C 0.3250(3) 0.1645(2) 0.2679(3) 0.0479(7) Uani 1 1 d . . . . .
H10 H 0.305383 0.121216 0.325905 0.057 Uiso 1 1 calc R . . . .
C11 C 0.2896(3) 0.2178(2) 0.0500(3) 0.0462(7) Uani 1 1 d . . . . .
H11 H 0.246103 0.210592 -0.041901 0.055 Uiso 1 1 calc R . . . .
C12 C 0.2632(3) 0.1539(2) 0.1340(3) 0.0503(7) Uani 1 1 d . . . . .
H12 H 0.202716 0.102740 0.099748 0.060 Uiso 1 1 calc R . . . .
C13 C 0.5926(2) 0.44626(15) 0.19629(19) 0.0258(4) Uani 1 1 d . . . . .
H13 H 0.494120 0.468777 0.133242 0.031 Uiso 1 1 calc R . . . .
C14 C 0.6879(3) 0.40351(16) 0.1155(2) 0.0315(5) Uani 1 1 d . . . . .
C15 C 0.8263(4) 0.3593(2) 0.1713(3) 0.0558(8) Uani 1 1 d . . . . .
H15 H 0.864201 0.352946 0.263801 0.067 Uiso 1 1 calc R . . . .
C16 C 0.6410(3) 0.4174(2) -0.0190(2) 0.0503(8) Uani 1 1 d . . . . .
H16 H 0.548494 0.449983 -0.058464 0.060 Uiso 1 1 calc R . . . .
C17 C 0.9111(5) 0.3239(3) 0.0923(4) 0.0733(12) Uani 1 1 d . . . . .
H17 H 1.003511 0.291050 0.130895 0.088 Uiso 1 1 calc R . . . .
C18 C 0.7276(4) 0.3843(3) -0.0962(3) 0.0695(11) Uani 1 1 d . . . . .
H18 H 0.694114 0.394761 -0.187935 0.083 Uiso 1 1 calc R . . . .
C19 C 0.8605(5) 0.3368(2) -0.0419(4) 0.0674(11) Uani 1 1 d . . . . .
H19 H 0.917761 0.312830 -0.095858 0.081 Uiso 1 1 calc R . . . .
C20 C 0.6780(2) 0.52599(15) 0.2696(2) 0.0263(4) Uani 1 1 d . . . . .
H20 H 0.781336 0.517579 0.324678 0.032 Uiso 1 1 calc R . . . .
C21 C 0.6173(3) 0.60718(16) 0.2617(2) 0.0290(4) Uani 1 1 d . . . . .
H21 H 0.515733 0.615070 0.203133 0.035 Uiso 1 1 calc R . . . .
C22 C 0.6926(3) 0.68571(16) 0.3350(2) 0.0292(4) Uani 1 1 d . . . . .
C23 C 0.6311(3) 0.77037(17) 0.2975(3) 0.0414(6) Uani 1 1 d . . . . .
H23 H 0.540249 0.776297 0.224850 0.050 Uiso 1 1 calc R . . . .
C24 C 0.8240(3) 0.67998(18) 0.4432(2) 0.0362(5) Uani 1 1 d . . . . .
H24 H 0.867326 0.623246 0.472304 0.043 Uiso 1 1 calc R . . . .
C25 C 0.7002(4) 0.84561(19) 0.3642(3) 0.0481(7) Uani 1 1 d . . . . .
H25 H 0.656415 0.902529 0.336917 0.058 Uiso 1 1 calc R . . . .
C26 C 0.8925(3) 0.7557(2) 0.5089(3) 0.0455(6) Uani 1 1 d . . . . .
H26 H 0.982787 0.750296 0.582110 0.055 Uiso 1 1 calc R . . . .
C27 C 0.8319(3) 0.83891(19) 0.4698(3) 0.0466(7) Uani 1 1 d . . . . .
H27 H 0.880100 0.890743 0.514951 0.056 Uiso 1 1 calc R . . . .
O1T O 1.2832(3) 0.5111(2) 0.9333(2) 0.0687(7) Uani 1 1 d . . . . .
C2T C 1.3266(4) 0.6008(3) 0.9167(3) 0.0712(11) Uani 1 1 d . . . . .
H2TA H 1.440815 0.608513 0.950188 0.085 Uiso 1 1 calc R . . . .
H2TB H 1.276273 0.642898 0.962854 0.085 Uiso 1 1 calc R . . . .
C3T C 1.2695(4) 0.6153(3) 0.7710(3) 0.0610(9) Uani 1 1 d . . . . .
H3TA H 1.252500 0.679380 0.749500 0.073 Uiso 1 1 calc R . . . .
H3TB H 1.343710 0.591043 0.727403 0.073 Uiso 1 1 calc R . . . .
C4T C 1.1197(4) 0.5650(2) 0.7324(3) 0.0584(8) Uani 1 1 d . . . . .
H4TA H 1.101889 0.537233 0.645121 0.070 Uiso 1 1 calc R . . . .
H4TB H 1.031251 0.604797 0.729807 0.070 Uiso 1 1 calc R . . . .
C5T C 1.1385(4) 0.4938(2) 0.8382(3) 0.0524(7) Uani 1 1 d . . . . .
H5TA H 1.052557 0.497540 0.878165 0.063 Uiso 1 1 calc R . . . .
H5TB H 1.138284 0.433578 0.800430 0.063 Uiso 1 1 calc R . . . .

loop_
_atom_site_aniso_label
_atom_site_aniso_U_11
_atom_site_aniso_U_22
_atom_site_aniso_U_33
_atom_site_aniso_U_23
_atom_site_aniso_U_13
_atom_site_aniso_U_12
S2OX 0.0454(3) 0.0414(3) 0.0192(2) -0.0026(2) 0.0069(2) 0.0065(3)
O1OX 0.0322(7) 0.0362(8) 0.0187(6) -0.0010(6) 0.0065(6) 0.0057(6)
O2 0.0861(15) 0.0481(11) 0.0258(8) 0.0075(8) 0.0205(9) 0.0176(11)
O3 0.0437(10) 0.0606(13) 0.0352(9) -0.0136(9) -0.0018(8) 0.0003(9)
N3OX 0.0428(11) 0.0353(10) 0.0252(9) -0.0033(8) 0.0141(8) 0.0043(9)
C1 0.0339(11) 0.0314(12) 0.0346(11) 0.0012(9) 0.0192(9) 0.0026(9)
C2 0.0437(14) 0.0335(13) 0.0509(15) -0.0089(11) 0.0229(12) -0.0022(11)
C3 0.0430(13) 0.0611(17) 0.0333(12) -0.0020(12) 0.0146(10) 0.0161(12)
C4 0.0482(15) 0.0335(14) 0.0695(19) -0.0072(13) 0.0294(14) 0.0013(12)
C4OX 0.0336(10) 0.0288(11) 0.0269(10) -0.0042(8) 0.0157(8) -0.0020(9)
C5 0.0484(16) 0.081(2) 0.0432(15) 0.0078(15) 0.0154(12) 0.0266(16)
C5OX 0.0260(8) 0.0300(10) 0.0190(7) -0.0018(8) 0.0069(6) 0.0022(9)
C6 0.0472(15) 0.0524(17) 0.0662(19) 0.0150(14) 0.0322(14) 0.0194(14)
C7 0.0294(10) 0.0314(11) 0.0301(10) -0.0038(9) 0.0131(8) 0.0004(9)
C8 0.0403(12) 0.0363(13) 0.0400(13) 0.0000(10) 0.0173(10) -0.0014(10)
C9 0.0324(11) 0.0448(14) 0.0333(11) -0.0080(10) 0.0125(9) -0.0046(10)
C10 0.0459(15) 0.0377(14) 0.0657(18) 0.0003(13) 0.0252(13) -0.0048(12)
C11 0.0390(13) 0.0555(17) 0.0452(15) -0.0197(13) 0.0141(11) -0.0105(12)
C12 0.0419(14) 0.0418(15) 0.073(2) -0.0214(14) 0.0260(14) -0.0140(12)
C13 0.0265(9) 0.0308(11) 0.0204(9) -0.0015(8) 0.0073(7) 0.0007(8)
C14 0.0349(10) 0.0362(13) 0.0279(10) -0.0073(9) 0.0164(9) -0.0060(9)
C15 0.0647(18) 0.063(2) 0.0545(17) 0.0159(14) 0.0404(15) 0.0256(15)
C16 0.0402(13) 0.088(2) 0.0255(11) -0.0135(12) 0.0135(10) -0.0138(14)
C17 0.084(2) 0.065(2) 0.098(3) 0.017(2) 0.070(2) 0.0286(19)
C18 0.0581(17) 0.122(3) 0.0382(13) -0.0370(19) 0.0296(13) -0.033(2)
C19 0.084(2) 0.064(2) 0.082(2) -0.0354(18) 0.068(2) -0.0255(19)
C20 0.0257(9) 0.0317(11) 0.0220(9) -0.0013(8) 0.0076(7) -0.0007(8)
C21 0.0297(10) 0.0333(12) 0.0233(9) 0.0019(8) 0.0070(8) 0.0018(9)
C22 0.0317(10) 0.0283(11) 0.0316(10) 0.0004(8) 0.0152(8) 0.0020(9)
C23 0.0444(13) 0.0355(14) 0.0458(14) 0.0049(11) 0.0155(11) 0.0083(11)
C24 0.0391(12) 0.0331(13) 0.0353(11) -0.0034(9) 0.0090(10) 0.0032(10)
C25 0.0569(16) 0.0293(12) 0.0644(18) 0.0018(12) 0.0277(14) 0.0060(12)
C26 0.0415(13) 0.0437(15) 0.0488(15) -0.0128(12) 0.0093(11) -0.0033(12)
C27 0.0509(15) 0.0361(14) 0.0612(17) -0.0143(13) 0.0296(14) -0.0105(12)
O1T 0.0463(11) 0.095(2) 0.0564(13) 0.0388(14) 0.0018(10) -0.0005(13)
C2T 0.058(2) 0.097(3) 0.0458(17) 0.0015(18) -0.0041(15) -0.010(2)
C3T 0.066(2) 0.064(2) 0.0456(16) 0.0103(15) 0.0055(14) -0.0161(17)
C4T 0.0505(17) 0.063(2) 0.0509(17) 0.0121(15) -0.0023(13) -0.0054(15)
C5T 0.0474(15) 0.062(2) 0.0491(16) 0.0075(14) 0.0164(12) -0.0048(14)

loop_
_atom_type_symbol
_atom_type_description
_atom_type_scat_dispersion_real
_atom_type_scat_dispersion_imag
_atom_type_scat_source
C C 0.0033 0.0016 'International Tables Vol C Tables 4.2.6.8 and 6.1.1.4'
H H 0.0000 0.0000 'International Tables Vol C Tables 4.2.6.8 and 6.1.1.4'
N N 0.0061 0.0033 'International Tables Vol C Tables 4.2.6.8 and 6.1.1.4'
O O 0.0106 0.0060 'International Tables Vol C Tables 4.2.6.8 and 6.1.1.4'
S S 0.1246 0.1234 'International Tables Vol C Tables 4.2.6.8 and 6.1.1.4'

loop_
_geom_angle_atom_site_label_1
_geom_angle_atom_site_label_2
_geom_angle_atom_site_label_3
_geom_angle
_geom_angle_site_symmetry_1
_geom_angle_site_symmetry_3
_geom_angle_publ_flag
O1OX S2OX N3OX 98.07(9) . . ?
O2 S2OX O1OX 108.64(11) . . ?
O2 S2OX N3OX 110.49(12) . . ?
O3 S2OX O1OX 109.63(11) . . ?
O3 S2OX O2 118.50(13) . . ?
O3 S2OX N3OX 109.58(12) . . ?
C5OX O1OX S2OX 112.63(12) . . ?
C4OX N3OX S2OX 110.67(16) . . ?
C2 C1 C4OX 117.3(2) . . ?
C3 C1 C2 119.3(2) . . ?
C3 C1 C4OX 123.4(2) . . ?
C1 C2 H2 119.8 . . ?
C4 C2 C1 120.5(3) . . ?
C4 C2 H2 119.8 . . ?
C1 C3 H3 120.1 . . ?
C5 C3 C1 119.8(3) . . ?
C5 C3 H3 120.1 . . ?
C2 C4 H4 120.1 . . ?
C2 C4 C6 119.8(3) . . ?
C6 C4 H4 120.1 . . ?
N3OX C4OX C1 119.5(2) . . ?
N3OX C4OX C5OX 115.92(19) . . ?
C1 C4OX C5OX 124.54(19) . . ?
C3 C5 H5 119.9 . . ?
C3 C5 C6 120.3(3) . . ?
C6 C5 H5 119.9 . . ?
O1OX C5OX C4OX 102.61(15) . . ?
O1OX C5OX C7 106.47(18) . . ?
O1OX C5OX C13 108.45(16) . . ?
C4OX C5OX C13 109.32(18) . . ?
C7 C5OX C4OX 112.08(16) . . ?
C7 C5OX C13 116.85(16) . . ?
C4 C6 C5 120.3(3) . . ?
C4 C6 H6 119.8 . . ?
C5 C6 H6 119.8 . . ?
C8 C7 C5OX 118.8(2) . . ?
C8 C7 C9 119.0(2) . . ?
C9 C7 C5OX 122.2(2) . . ?
C7 C8 H8 119.6 . . ?
C10 C8 C7 120.8(3) . . ?
C10 C8 H8 119.6 . . ?
C7 C9 H9 120.1 . . ?
C11 C9 C7 119.8(3) . . ?
C11 C9 H9 120.1 . . ?
C8 C10 H10 120.1 . . ?
C12 C10 C8 119.9(3) . . ?
C12 C10 H10 120.1 . . ?
C9 C11 H11 119.7 . . ?
C12 C11 C9 120.6(3) . . ?
C12 C11 H11 119.7 . . ?
C10 C12 H12 120.0 . . ?
C11 C12 C10 119.9(3) . . ?
C11 C12 H12 120.0 . . ?
C5OX C13 H13 107.2 . . ?
C14 C13 C5OX 115.30(18) . . ?
C14 C13 H13 107.2 . . ?
C20 C13 C5OX 109.71(16) . . ?
C20 C13 H13 107.2 . . ?
C20 C13 C14 109.97(17) . . ?
C15 C14 C13 122.9(2) . . ?
C15 C14 C16 118.6(2) . . ?
C16 C14 C13 118.2(2) . . ?
C14 C15 H15 119.8 . . ?
C14 C15 C17 120.3(3) . . ?
C17 C15 H15 119.8 . . ?
C14 C16 H16 119.6 . . ?
C18 C16 C14 120.7(3) . . ?
C18 C16 H16 119.6 . . ?
C15 C17 H17 119.9 . . ?
C19 C17 C15 120.1(3) . . ?
C19 C17 H17 119.9 . . ?
C16 C18 H18 119.6 . . ?
C19 C18 C16 120.8(3) . . ?
C19 C18 H18 119.6 . . ?
C17 C19 H19 120.3 . . ?
C18 C19 C17 119.3(3) . . ?
C18 C19 H19 120.3 . . ?
C13 C20 H20 118.1 . . ?
C21 C20 C13 123.88(19) . . ?
C21 C20 H20 118.1 . . ?
C20 C21 H21 117.0 . . ?
C20 C21 C22 126.0(2) . . ?
C22 C21 H21 117.0 . . ?
C23 C22 C21 119.8(2) . . ?
C24 C22 C21 122.6(2) . . ?
C24 C22 C23 117.5(2) . . ?
C22 C23 H23 119.5 . . ?
C25 C23 C22 121.1(3) . . ?
C25 C23 H23 119.5 . . ?
C22 C24 H24 119.6 . . ?
C26 C24 C22 120.9(2) . . ?
C26 C24 H24 119.6 . . ?
C23 C25 H25 119.7 . . ?
C27 C25 C23 120.7(3) . . ?
C27 C25 H25 119.7 . . ?
C24 C26 H26 119.5 . . ?
C27 C26 C24 121.0(3) . . ?
C27 C26 H26 119.5 . . ?
C25 C27 H27 120.6 . . ?
C26 C27 C25 118.8(3) . . ?
C26 C27 H27 120.6 . . ?
C5T O1T C2T 108.1(2) . . ?
O1T C2T H2TA 110.9 . . ?
O1T C2T H2TB 110.9 . . ?
O1T C2T C3T 104.1(3) . . ?
H2TA C2T H2TB 109.0 . . ?
C3T C2T H2TA 110.9 . . ?
C3T C2T H2TB 110.9 . . ?
C2T C3T H3TA 111.3 . . ?
C2T C3T H3TB 111.3 . . ?
H3TA C3T H3TB 109.2 . . ?
C4T C3T C2T 102.5(3) . . ?
C4T C3T H3TA 111.3 . . ?
C4T C3T H3TB 111.3 . . ?
C3T C4T H4TA 110.8 . . ?
C3T C4T H4TB 110.8 . . ?
C3T C4T C5T 104.9(2) . . ?
H4TA C4T H4TB 108.8 . . ?
C5T C4T H4TA 110.8 . . ?
C5T C4T H4TB 110.8 . . ?
O1T C5T C4T 106.2(2) . . ?
O1T C5T H5TA 110.5 . . ?
O1T C5T H5TB 110.5 . . ?
C4T C5T H5TA 110.5 . . ?
C4T C5T H5TB 110.5 . . ?
H5TA C5T H5TB 108.7 . . ?

loop_
_geom_bond_atom_site_label_1
_geom_bond_atom_site_label_2
_geom_bond_distance
_geom_bond_site_symmetry_2
_geom_bond_publ_flag
S2OX O1OX 1.5944(15) . ?
S2OX O2 1.423(2) . ?
S2OX O3 1.421(2) . ?
S2OX N3OX 1.643(2) . ?
O1OX C5OX 1.463(2) . ?
N3OX C4OX 1.283(3) . ?
C1 C2 1.402(3) . ?
C1 C3 1.389(4) . ?
C1 C4OX 1.465(3) . ?
C2 H2 0.9500 . ?
C2 C4 1.376(4) . ?
C3 H3 0.9500 . ?
C3 C5 1.385(4) . ?
C4 H4 0.9500 . ?
C4 C6 1.380(5) . ?
C4OX C5OX 1.549(3) . ?
C5 H5 0.9500 . ?
C5 C6 1.386(5) . ?
C5OX C7 1.524(3) . ?
C5OX C13 1.553(3) . ?
C6 H6 0.9500 . ?
C7 C8 1.394(3) . ?
C7 C9 1.395(3) . ?
C8 H8 0.9500 . ?
C8 C10 1.389(4) . ?
C9 H9 0.9500 . ?
C9 C11 1.393(4) . ?
C10 H10 0.9500 . ?
C10 C12 1.383(5) . ?
C11 H11 0.9500 . ?
C11 C12 1.381(5) . ?
C12 H12 0.9500 . ?
C13 H13 1.0000 . ?
C13 C14 1.527(3) . ?
C13 C20 1.511(3) . ?
C14 C15 1.382(4) . ?
C14 C16 1.388(3) . ?
C15 H15 0.9500 . ?
C15 C17 1.400(4) . ?
C16 H16 0.9500 . ?
C16 C18 1.384(4) . ?
C17 H17 0.9500 . ?
C17 C19 1.384(6) . ?
C18 H18 0.9500 . ?
C18 C19 1.366(6) . ?
C19 H19 0.9500 . ?
C20 H20 0.9500 . ?
C20 C21 1.328(3) . ?
C21 H21 0.9500 . ?
C21 C22 1.466(3) . ?
C22 C23 1.397(3) . ?
C22 C24 1.390(3) . ?
C23 H23 0.9500 . ?
C23 C25 1.382(4) . ?
C24 H24 0.9500 . ?
C24 C26 1.382(4) . ?
C25 H25 0.9500 . ?
C25 C27 1.378(5) . ?
C26 H26 0.9500 . ?
C26 C27 1.378(4) . ?
C27 H27 0.9500 . ?
O1T C2T 1.429(5) . ?
O1T C5T 1.418(4) . ?
C2T H2TA 0.9900 . ?
C2T H2TB 0.9900 . ?
C2T C3T 1.504(4) . ?
C3T H3TA 0.9900 . ?
C3T H3TB 0.9900 . ?
C3T C4T 1.494(5) . ?
C4T H4TA 0.9900 . ?
C4T H4TB 0.9900 . ?
C4T C5T 1.529(4) . ?
C5T H5TA 0.9900 . ?
C5T H5TB 0.9900 . ?

loop_
_geom_torsion_atom_site_label_1
_geom_torsion_atom_site_label_2
_geom_torsion_atom_site_label_3
_geom_torsion_atom_site_label_4
_geom_torsion
_geom_torsion_site_symmetry_1
_geom_torsion_site_symmetry_2
_geom_torsion_site_symmetry_3
_geom_torsion_site_symmetry_4
_geom_torsion_publ_flag
S2OX O1OX C5OX C4OX -3.0(2) . . . . ?
S2OX O1OX C5OX C7 -120.84(15) . . . . ?
S2OX O1OX C5OX C13 112.64(15) . . . . ?
S2OX N3OX C4OX C1 -175.95(17) . . . . ?
S2OX N3OX C4OX C5OX 1.0(3) . . . . ?
O1OX S2OX N3OX C4OX -2.56(19) . . . . ?
O1OX C5OX C7 C8 51.0(2) . . . . ?
O1OX C5OX C7 C9 -129.6(2) . . . . ?
O1OX C5OX C13 C14 59.4(2) . . . . ?
O1OX C5OX C13 C20 -65.4(2) . . . . ?
O2 S2OX O1OX C5OX 118.25(17) . . . . ?
O2 S2OX N3OX C4OX -115.98(19) . . . . ?
O3 S2OX O1OX C5OX -110.84(16) . . . . ?
O3 S2OX N3OX C4OX 111.68(19) . . . . ?
N3OX S2OX O1OX C5OX 3.36(17) . . . . ?
N3OX C4OX C5OX O1OX 1.2(3) . . . . ?
N3OX C4OX C5OX C7 115.0(2) . . . . ?
N3OX C4OX C5OX C13 -113.8(2) . . . . ?
C1 C2 C4 C6 -0.1(4) . . . . ?
C1 C3 C5 C6 1.3(5) . . . . ?
C1 C4OX C5OX O1OX 178.0(2) . . . . ?
C1 C4OX C5OX C7 -68.2(3) . . . . ?
C1 C4OX C5OX C13 63.0(3) . . . . ?
C2 C1 C3 C5 -0.7(4) . . . . ?
C2 C1 C4OX N3OX 16.1(3) . . . . ?
C2 C1 C4OX C5OX -160.6(2) . . . . ?
C2 C4 C6 C5 0.7(5) . . . . ?
C3 C1 C2 C4 0.0(4) . . . . ?
C3 C1 C4OX N3OX -165.1(3) . . . . ?
C3 C1 C4OX C5OX 18.2(4) . . . . ?
C3 C5 C6 C4 -1.3(5) . . . . ?
C4OX C1 C2 C4 179.0(2) . . . . ?
C4OX C1 C3 C5 -179.5(3) . . . . ?
C4OX C5OX C7 C8 -60.5(3) . . . . ?
C4OX C5OX C7 C9 119.0(2) . . . . ?
C4OX C5OX C13 C14 170.52(17) . . . . ?
C4OX C5OX C13 C20 45.7(2) . . . . ?
C5OX C7 C8 C10 -179.7(2) . . . . ?
C5OX C7 C9 C11 179.2(2) . . . . ?
C5OX C13 C14 C15 -55.8(3) . . . . ?
C5OX C13 C14 C16 130.8(2) . . . . ?
C5OX C13 C20 C21 -107.1(2) . . . . ?
C7 C5OX C13 C14 -60.9(2) . . . . ?
C7 C5OX C13 C20 174.32(17) . . . . ?
C7 C8 C10 C12 0.4(4) . . . . ?
C7 C9 C11 C12 0.6(4) . . . . ?
C8 C7 C9 C11 -1.4(3) . . . . ?
C8 C10 C12 C11 -1.2(4) . . . . ?
C9 C7 C8 C10 0.9(4) . . . . ?
C9 C11 C12 C10 0.7(4) . . . . ?
C13 C5OX C7 C8 172.3(2) . . . . ?
C13 C5OX C7 C9 -8.3(3) . . . . ?
C13 C14 C15 C17 -177.9(3) . . . . ?
C13 C14 C16 C18 176.5(3) . . . . ?
C13 C20 C21 C22 177.1(2) . . . . ?
C14 C13 C20 C21 125.1(2) . . . . ?
C14 C15 C17 C19 3.2(6) . . . . ?
C14 C16 C18 C19 0.4(6) . . . . ?
C15 C14 C16 C18 2.8(5) . . . . ?
C15 C17 C19 C18 0.1(6) . . . . ?
C16 C14 C15 C17 -4.5(5) . . . . ?
C16 C18 C19 C17 -1.8(6) . . . . ?
C20 C13 C14 C15 68.8(3) . . . . ?
C20 C13 C14 C16 -104.6(3) . . . . ?
C20 C21 C22 C23 166.2(2) . . . . ?
C20 C21 C22 C24 -14.5(3) . . . . ?
C21 C22 C23 C25 -179.5(2) . . . . ?
C21 C22 C24 C26 179.3(2) . . . . ?
C22 C23 C25 C27 0.0(4) . . . . ?
C22 C24 C26 C27 0.5(4) . . . . ?
C23 C22 C24 C26 -1.3(4) . . . . ?
C23 C25 C27 C26 -0.8(4) . . . . ?
C24 C22 C23 C25 1.1(4) . . . . ?
C24 C26 C27 C25 0.6(4) . . . . ?
O1T C2T C3T C4T 37.3(4) . . . . ?
C2T O1T C5T C4T 18.9(4) . . . . ?
C2T C3T C4T C5T -25.5(4) . . . . ?
C3T C4T C5T O1T 5.1(4) . . . . ?
C5T O1T C2T C3T -35.6(4) . . . . ?
